data_7704914
loop_
_publ_author_name
'Zhang, Shi-Hui'
'Zhang, Shu-Yu'
'Li, Jing-Rong'
'Huang, Zhen-Qi'
'Yang, Jing'
'Yue, Ke-Fen'
'Wang, Yao-Yu'

_publ_section_title
;
 Rational synthesis of an ultra-stable Zn(ii) coordination polymer based
 on a new tripodal pyrazole ligand for the highly sensitive and selective
 detection of Fe<sup>3+</sup> and Cr<sub>2</sub>O<sub>7</sub><sup>2-</sup>
 in aqueous media.
;
_journal_issue 32
_journal_name_full 'Dalton transactions (Cambridge, England : 2003)'
_journal_page_first 11201
_journal_page_last 11208
_journal_paper_doi 10.1039/d0dt01996h
_journal_volume 49
_journal_year 2020
_chemical_formula_moiety 'C24 H16 N6 O6 Zn'
_chemical_formula_sum 'C24 H16 N6 O6 Zn'
_chemical_formula_weight 549.80
_space_group_crystal_system monoclinic
_space_group_IT_number 14
_space_group_name_Hall '-P 2ybc'
_space_group_name_H-M_alt 'P 1 21/c 1'
_atom_sites_solution_hydrogens mixed
_audit_creation_date 2018-04-23
_audit_creation_method
;
Olex2 1.2-beta
(compiled 2017.08.10 svn.r3458 for OlexSys, GUI svn.r5381)
;
_audit_update_record
;
2019-11-21 deposited with the CCDC.	2020-07-20 downloaded from the CCDC.
;
_cell_angle_alpha 90
_cell_angle_beta 91.520(2)
_cell_angle_gamma 90
_cell_formula_units_Z 4
_cell_length_a 16.0291(19)
_cell_length_b 8.3132(10)
_cell_length_c 17.158(2)
_cell_measurement_reflns_used 3592
_cell_measurement_temperature 296(2)
_cell_measurement_theta_max 26.13
_cell_measurement_theta_min 2.37
_cell_volume 2285.6(5)
_computing_cell_refinement 'SAINT v7.68A (Bruker, 2009)'
_computing_data_reduction 'SAINT v7.68A (Bruker, 2009)'
_computing_molecular_graphics 'Olex2 (Dolomanov et al., 2009)'
_computing_publication_material 'Olex2 (Dolomanov et al., 2009)'
_computing_structure_refinement 'ShelXL (Sheldrick, 2015)'
_diffrn_ambient_temperature 296.15
_diffrn_measured_fraction_theta_full 0.999
_diffrn_measured_fraction_theta_max 0.984
_diffrn_measurement_device_type 'Bruker APEX-II CCD'
_diffrn_measurement_method '\f and \w scans'
_diffrn_radiation_monochromator graphite
_diffrn_radiation_type MoK\a
_diffrn_radiation_wavelength 0.71073
_diffrn_reflns_av_R_equivalents 0.0282
_diffrn_reflns_av_unetI/netI 0.0394
_diffrn_reflns_Laue_measured_fraction_full 0.999
_diffrn_reflns_Laue_measured_fraction_max 0.984
_diffrn_reflns_limit_h_max 16
_diffrn_reflns_limit_h_min -20
_diffrn_reflns_limit_k_max 10
_diffrn_reflns_limit_k_min -10
_diffrn_reflns_limit_l_max 19
_diffrn_reflns_limit_l_min -20
_diffrn_reflns_number 12356
_diffrn_reflns_point_group_measured_fraction_full 0.999
_diffrn_reflns_point_group_measured_fraction_max 0.984
_diffrn_reflns_theta_full 25.242
_diffrn_reflns_theta_max 26.783
_diffrn_reflns_theta_min 2.375
_diffrn_standards_number 0
_exptl_absorpt_coefficient_mu 1.130
_exptl_absorpt_correction_T_max 0.7454
_exptl_absorpt_correction_T_min 0.6652
_exptl_absorpt_correction_type multi-scan
_exptl_absorpt_process_details
'SADABS-2008/1 (Bruker,2008) was used for absorption correction. wR2(int) was 0.0636 before and 0.0420 after correction. The Ratio of minimum to maximum transmission is 0.8924. The \l/2 correction factor is 0.0015.'
_exptl_crystal_colour 'metallic whiteish colourless'
_exptl_crystal_density_diffrn 1.598
_exptl_crystal_description block
_exptl_crystal_F_000 1120
_exptl_crystal_size_max 0.2
_exptl_crystal_size_mid 0.2
_exptl_crystal_size_min 0.2
_refine_diff_density_max 0.243
_refine_diff_density_min -0.344
_refine_diff_density_rms 0.056
_refine_ls_extinction_method none
_refine_ls_goodness_of_fit_ref 1.041
_refine_ls_hydrogen_treatment mixed
_refine_ls_matrix_type full
_refine_ls_number_parameters 343
_refine_ls_number_reflns 4807
_refine_ls_number_restraints 0
_refine_ls_restrained_S_all 1.041
_refine_ls_R_factor_all 0.0479
_refine_ls_R_factor_gt 0.0348
_refine_ls_shift/su_max 0.001
_refine_ls_shift/su_mean 0.000
_refine_ls_structure_factor_coef Fsqd
_refine_ls_weighting_details 'w=1/[\s^2^(Fo^2^)+(0.0445P)^2^+0.3940P] where P=(Fo^2^+2Fc^2^)/3'
_refine_ls_weighting_scheme calc
_refine_ls_wR_factor_gt 0.0849
_refine_ls_wR_factor_ref 0.0911
_reflns_Friedel_coverage 0.000
_reflns_number_gt 3819
_reflns_number_total 4807
_reflns_threshold_expression 'I > 2\s(I)'
_cod_data_source_file d0dt01996h2.cif
_cod_data_source_block xb9884_0m_shelxl
_cod_depositor_comments 'Adding full bibliography for 7704914.cif.'
_cod_original_cell_volume 2285.5(5)
_cod_database_code 7704914
_shelx_shelxl_version_number 2014/7
_shelx_space_group_comment
;
The symmetry employed for this shelxl refinement is uniquely defined
by the following loop, which should always be used as a source of
symmetry information in preference to the above space-group names.
They are only intended as comments.
;
_olex2_refinement_description
;
1. Fixed Uiso
 At 1.2 times of:
  All C(H) groups, All N(H) groups
 At 1.5 times of:
  All O(H) groups
2.a Aromatic/amide H refined with riding coordinates:
 C4(H4), N11(H11), C14(H14), C17(H17), C18(H18), C22(H22), C23(H23), C28(H28),
 C31(H31), C32(H32), C33(H33), C34(H34), C35(H35)
2.b Idealised tetrahedral OH refined as rotating group:
 O3(H3)
;
_olex2_submission_special_instructions 'No special instructions were received'

loop_
_space_group_symop_operation_xyz
'x, y, z'
'-x, y+1/2, -z+1/2'
'-x, -y, -z'
'x, -y-1/2, z-1/2'

loop_
_atom_site_label
_atom_site_type_symbol
_atom_site_fract_x
_atom_site_fract_y
_atom_site_fract_z
_atom_site_U_iso_or_equiv
_atom_site_adp_type
_atom_site_occupancy
_atom_site_site_symmetry_order
_atom_site_calc_flag
_atom_site_refinement_flags_posn
_atom_site_refinement_flags_adp
_atom_site_refinement_flags_occupancy
_atom_site_disorder_assembly
_atom_site_disorder_group
Zn1 Zn 0.80059(2) 0.15173(3) 0.23047(2) 0.02983(10) Uani 1 1 d . . . . .
O5 O 0.89552(10) 0.0094(2) 0.19965(10) 0.0405(4) Uani 1 1 d . . . . .
N1 N 0.69453(11) 0.0416(2) 0.26095(11) 0.0331(4) Uani 1 1 d . . . . .
N3 N 0.76875(12) 0.3682(2) 0.18926(12) 0.0348(5) Uani 1 1 d . . . . .
O3 O 1.02453(12) 0.1170(2) 0.66178(10) 0.0476(5) Uani 1 1 d . . . . .
H3 H 1.0443 0.1000 0.7056 0.071 Uiso 1 1 calc GR . . . .
O1 O 0.84947(10) 0.2273(2) 0.32957(9) 0.0381(4) Uani 1 1 d . . . . .
C4 C 0.78006(17) 0.5084(3) 0.22515(15) 0.0430(6) Uani 1 1 d . . . . .
H4 H 0.8162 0.5248 0.2677 0.052 Uiso 1 1 calc R . . . .
N5 N 0.36800(13) -0.3470(3) 0.48151(13) 0.0425(5) Uani 1 1 d . . . . .
N2 N 0.68904(12) -0.0014(3) 0.33619(12) 0.0336(5) Uani 1 1 d . . . . .
C9 C 0.42707(14) -0.3318(3) 0.53762(14) 0.0326(5) Uani 1 1 d . . . . .
O2 O 0.82128(11) 0.0777(2) 0.43280(10) 0.0485(5) Uani 1 1 d . . . . .
N11 N 0.71195(12) 0.3979(2) 0.13129(11) 0.0341(5) Uani 1 1 d . . . . .
H11 H 0.6936 0.3265 0.0988 0.041 Uiso 1 1 calc R . . . .
C12 C 0.61377(14) -0.0610(3) 0.35194(14) 0.0329(5) Uani 1 1 d . . . . .
C13 C 0.86518(14) 0.1742(3) 0.39743(14) 0.0312(5) Uani 1 1 d . . . . .
C14 C 0.99693(14) 0.3283(3) 0.39063(13) 0.0307(5) Uani 1 1 d . . . . .
H14 H 0.9807 0.3550 0.3398 0.037 Uiso 1 1 calc R . . . .
C15 C 0.94442(14) 0.2350(3) 0.43549(13) 0.0293(5) Uani 1 1 d . . . . .
C16 C 1.04494(14) 0.2501(3) 0.54241(13) 0.0326(5) Uani 1 1 d . . . . .
C17 C 1.09666(15) 0.3425(3) 0.49662(14) 0.0342(5) Uani 1 1 d . . . . .
H17 H 1.1476 0.3785 0.5171 0.041 Uiso 1 1 calc R . . . .
C18 C 0.52261(14) -0.1986(3) 0.44672(14) 0.0333(5) Uani 1 1 d . . . . .
H18 H 0.4866 -0.2283 0.4058 0.040 Uiso 1 1 calc R . . . .
C19 C 0.50401(14) -0.2424(3) 0.52243(13) 0.0307(5) Uani 1 1 d . . . . .
O4 O 1.14097(13) 0.2609(3) 0.65033(11) 0.0625(6) Uani 1 1 d . . . . .
C21 C 0.59428(14) -0.1108(3) 0.43108(14) 0.0324(5) Uani 1 1 d . . . . .
C22 C 0.56819(16) -0.0570(4) 0.28273(14) 0.0440(6) Uani 1 1 d . . . . .
H22 H 0.5134 -0.0909 0.2744 0.053 Uiso 1 1 calc R . . . .
C23 C 0.55876(14) -0.1990(3) 0.58332(14) 0.0328(5) Uani 1 1 d . . . . .
H23 H 0.5474 -0.2295 0.6341 0.039 Uiso 1 1 calc R . . . .
C24 C 0.87213(15) -0.0190(3) 0.12957(14) 0.0348(5) Uani 1 1 d . . . . .
C25 C 1.07558(17) 0.2124(3) 0.62301(14) 0.0401(6) Uani 1 1 d . . . . .
O6 O 0.80535(11) 0.0385(2) 0.10394(10) 0.0498(5) Uani 1 1 d . . . . .
N6 N 0.30801(14) -0.4364(3) 0.51471(14) 0.0485(6) Uani 1 1 d . . . . .
C28 C 0.40310(17) -0.4090(4) 0.60514(16) 0.0499(7) Uani 1 1 d . . . . .
H28 H 0.4329 -0.4146 0.6523 0.060 Uiso 1 1 calc R . . . .
C29 C 1.07311(14) 0.3818(3) 0.42065(14) 0.0324(5) Uani 1 1 d . . . . .
C30 C 0.63020(14) -0.1104(3) 0.56857(13) 0.0318(5) Uani 1 1 d . . . . .
C31 C 0.96834(14) 0.1963(3) 0.51145(13) 0.0304(5) Uani 1 1 d . . . . .
H31 H 0.9334 0.1345 0.5418 0.037 Uiso 1 1 calc R . . . .
C32 C 0.64774(14) -0.0673(3) 0.49295(14) 0.0342(5) Uani 1 1 d . . . . .
H32 H 0.6957 -0.0085 0.4832 0.041 Uiso 1 1 calc R . . . .
C33 C 0.62061(15) 0.0075(3) 0.22840(15) 0.0408(6) Uani 1 1 d . . . . .
H33 H 0.6061 0.0247 0.1762 0.049 Uiso 1 1 calc R . . . .
C34 C 0.32677(18) -0.4751(4) 0.58814(17) 0.0535(8) Uani 1 1 d . . . . .
H34 H 0.2943 -0.5353 0.6215 0.064 Uiso 1 1 calc R . . . .
C35 C 0.73101(18) 0.6264(3) 0.19081(16) 0.0455(7) Uani 1 1 d . . . . .
H35 H 0.7279 0.7339 0.2054 0.055 Uiso 1 1 calc R . . . .
C36 C 0.68781(14) 0.5526(3) 0.13070(13) 0.0324(5) Uani 1 1 d . . . . .
H6 H 0.264(2) -0.456(4) 0.4822(19) 0.074(10) Uiso 1 1 d . . . . .
H2 H 0.7301(18) 0.015(3) 0.3692(17) 0.058(9) Uiso 1 1 d . . . . .

loop_
_atom_site_aniso_label
_atom_site_aniso_U_11
_atom_site_aniso_U_22
_atom_site_aniso_U_33
_atom_site_aniso_U_23
_atom_site_aniso_U_13
_atom_site_aniso_U_12
Zn1 0.02523(15) 0.03553(16) 0.02861(16) 0.00253(11) -0.00173(10) 0.00349(11)
O5 0.0356(10) 0.0533(11) 0.0324(10) -0.0020(8) -0.0035(7) 0.0162(8)
N1 0.0291(10) 0.0425(11) 0.0276(11) -0.0006(9) -0.0037(8) -0.0038(9)
N3 0.0349(11) 0.0382(11) 0.0307(11) 0.0016(9) -0.0115(8) 0.0063(9)
O3 0.0489(11) 0.0618(12) 0.0318(10) 0.0120(9) -0.0072(8) -0.0044(10)
O1 0.0350(9) 0.0457(10) 0.0330(9) 0.0059(8) -0.0125(7) -0.0072(8)
C4 0.0477(15) 0.0407(14) 0.0394(15) -0.0028(11) -0.0201(12) 0.0050(12)
N5 0.0350(12) 0.0544(13) 0.0377(12) 0.0083(10) -0.0079(9) -0.0220(10)
N2 0.0247(10) 0.0471(12) 0.0289(11) 0.0023(9) -0.0041(8) -0.0067(9)
C9 0.0277(12) 0.0377(13) 0.0321(13) 0.0014(10) -0.0039(9) -0.0069(10)
O2 0.0335(10) 0.0690(12) 0.0425(11) 0.0151(10) -0.0091(8) -0.0226(9)
N11 0.0364(11) 0.0363(10) 0.0290(11) -0.0028(9) -0.0120(8) 0.0061(9)
C12 0.0257(12) 0.0388(13) 0.0339(13) -0.0062(11) -0.0018(9) -0.0079(10)
C13 0.0244(12) 0.0360(13) 0.0330(13) -0.0012(10) -0.0041(9) -0.0020(10)
C14 0.0278(12) 0.0366(13) 0.0273(12) 0.0014(10) -0.0052(9) -0.0033(10)
C15 0.0246(11) 0.0325(12) 0.0307(12) 0.0003(10) -0.0034(9) -0.0020(10)
C16 0.0341(13) 0.0329(12) 0.0302(12) -0.0006(10) -0.0072(10) -0.0020(10)
C17 0.0287(12) 0.0372(13) 0.0364(13) -0.0001(10) -0.0088(10) -0.0074(10)
C18 0.0268(12) 0.0391(13) 0.0338(13) -0.0054(11) -0.0072(10) -0.0063(10)
C19 0.0245(11) 0.0320(12) 0.0353(13) 0.0011(10) -0.0038(9) -0.0051(10)
O4 0.0658(14) 0.0751(14) 0.0451(12) 0.0071(11) -0.0299(10) -0.0262(12)
C21 0.0270(12) 0.0395(13) 0.0306(13) -0.0030(10) -0.0027(9) -0.0041(10)
C22 0.0297(13) 0.0697(18) 0.0323(14) -0.0043(13) -0.0056(10) -0.0143(13)
C23 0.0314(13) 0.0350(12) 0.0318(13) 0.0018(10) -0.0036(10) -0.0049(10)
C24 0.0301(13) 0.0373(13) 0.0370(14) 0.0015(11) -0.0004(10) 0.0050(11)
C25 0.0476(16) 0.0382(13) 0.0338(14) -0.0008(11) -0.0097(11) -0.0014(12)
O6 0.0368(10) 0.0687(13) 0.0435(11) -0.0084(9) -0.0089(8) 0.0260(10)
N6 0.0352(12) 0.0666(16) 0.0433(14) 0.0095(12) -0.0071(10) -0.0230(12)
C28 0.0415(16) 0.0703(19) 0.0372(15) 0.0137(14) -0.0104(12) -0.0167(14)
C29 0.0276(12) 0.0349(12) 0.0344(13) -0.0005(10) -0.0031(10) -0.0052(10)
C30 0.0276(12) 0.0351(12) 0.0322(13) -0.0026(10) -0.0088(10) -0.0049(10)
C31 0.0290(12) 0.0320(11) 0.0301(12) 0.0028(10) -0.0018(9) -0.0035(10)
C32 0.0250(12) 0.0415(13) 0.0360(14) -0.0028(11) -0.0014(10) -0.0111(10)
C33 0.0365(14) 0.0566(16) 0.0289(13) -0.0036(12) -0.0067(10) -0.0041(12)
C34 0.0450(16) 0.0692(19) 0.0462(17) 0.0157(15) -0.0002(13) -0.0217(15)
C35 0.0560(17) 0.0352(13) 0.0441(16) -0.0047(12) -0.0196(13) 0.0081(12)
C36 0.0282(12) 0.0364(12) 0.0323(13) 0.0006(10) -0.0035(9) 0.0067(10)

loop_
_atom_type_symbol
_atom_type_description
_atom_type_scat_dispersion_real
_atom_type_scat_dispersion_imag
_atom_type_scat_source
C C 0.0033 0.0016 'International Tables Vol C Tables 4.2.6.8 and 6.1.1.4'
H H 0.0000 0.0000 'International Tables Vol C Tables 4.2.6.8 and 6.1.1.4'
N N 0.0061 0.0033 'International Tables Vol C Tables 4.2.6.8 and 6.1.1.4'
O O 0.0106 0.0060 'International Tables Vol C Tables 4.2.6.8 and 6.1.1.4'
Zn Zn 0.2839 1.4301 'International Tables Vol C Tables 4.2.6.8 and 6.1.1.4'

loop_
_geom_angle_atom_site_label_1
_geom_angle_atom_site_label_2
_geom_angle_atom_site_label_3
_geom_angle
_geom_angle_site_symmetry_1
_geom_angle_site_symmetry_3
_geom_angle_publ_flag
O5 Zn1 N1 116.84(8) . . ?
O5 Zn1 O6 58.80(6) . . ?
N1 Zn1 O6 96.06(7) . . ?
N3 Zn1 O5 128.78(8) . . ?
N3 Zn1 N1 107.00(8) . . ?
N3 Zn1 O6 92.73(7) . . ?
O1 Zn1 O5 97.43(7) . . ?
O1 Zn1 N1 103.99(7) . . ?
O1 Zn1 N3 96.38(8) . . ?
O1 Zn1 O6 154.41(7) . . ?
C24 O5 Zn1 98.72(14) . . ?
N2 N1 Zn1 116.61(14) . . ?
C33 N1 Zn1 137.64(17) . . ?
C33 N1 N2 105.47(19) . . ?
C4 N3 Zn1 126.63(17) . . ?
C4 N3 N11 105.15(19) . . ?
N11 N3 Zn1 125.88(15) . . ?
C13 O1 Zn1 138.90(16) . . ?
N3 C4 C35 110.9(2) . . ?
C9 N5 N6 104.3(2) . . ?
C12 N2 N1 112.00(19) . . ?
N5 C9 C19 120.1(2) . . ?
N5 C9 C28 110.5(2) . . ?
C28 C9 C19 129.4(2) . . ?
C36 N11 N3 111.62(19) . . ?
N2 C12 C21 120.6(2) . . ?
N2 C12 C22 106.1(2) . . ?
C22 C12 C21 133.3(2) . . ?
O1 C13 C15 115.4(2) . . ?
O2 C13 O1 125.2(2) . . ?
O2 C13 C15 119.4(2) . . ?
C29 C14 C15 120.9(2) . . ?
C14 C15 C13 117.7(2) . . ?
C31 C15 C13 122.7(2) . . ?
C31 C15 C14 119.5(2) . . ?
C17 C16 C25 117.1(2) . . ?
C17 C16 C31 119.6(2) . . ?
C31 C16 C25 123.4(2) . . ?
C29 C17 C16 120.7(2) . . ?
C19 C18 C21 121.1(2) . . ?
C18 C19 C9 120.0(2) . . ?
C18 C19 C23 119.1(2) . . ?
C23 C19 C9 120.8(2) . . ?
C18 C21 C12 121.7(2) . . ?
C18 C21 C32 118.9(2) . . ?
C32 C21 C12 119.4(2) . . ?
C12 C22 C33 105.8(2) . . ?
C30 C23 C19 120.4(2) . . ?
O5 C24 C29 119.0(2) . 2_745 ?
O6 C24 O5 119.5(2) . . ?
O6 C24 C29 121.5(2) . 2_745 ?
O3 C25 C16 113.4(2) . . ?
O4 C25 O3 123.0(2) . . ?
O4 C25 C16 123.5(2) . . ?
C24 O6 Zn1 82.93(15) . . ?
C34 N6 N5 112.8(2) . . ?
C34 C28 C9 105.9(2) . . ?
C14 C29 C17 119.3(2) . . ?
C14 C29 C24 119.2(2) . 2_755 ?
C17 C29 C24 121.5(2) . 2_755 ?
C23 C30 C36 123.0(2) . 4_566 ?
C32 C30 C23 119.8(2) . . ?
C32 C30 C36 117.1(2) . 4_566 ?
C15 C31 C16 120.1(2) . . ?
C30 C32 C21 120.7(2) . . ?
N1 C33 C22 110.6(2) . . ?
N6 C34 C28 106.5(2) . . ?
C36 C35 C4 105.9(2) . . ?
N11 C36 C30 119.5(2) . 4_565 ?
N11 C36 C35 106.4(2) . . ?
C35 C36 C30 133.9(2) . 4_565 ?

loop_
_geom_bond_atom_site_label_1
_geom_bond_atom_site_label_2
_geom_bond_distance
_geom_bond_site_symmetry_2
_geom_bond_publ_flag
Zn1 O5 2.0094(16) . ?
Zn1 N1 2.0120(19) . ?
Zn1 N3 1.9946(19) . ?
Zn1 O1 1.9568(16) . ?
Zn1 O6 2.3692(18) . ?
O5 C24 1.272(3) . ?
N1 N2 1.345(3) . ?
N1 C33 1.327(3) . ?
N3 C4 1.328(3) . ?
N3 N11 1.353(3) . ?
O3 C25 1.330(3) . ?
O1 C13 1.264(3) . ?
C4 C35 1.380(3) . ?
N5 C9 1.338(3) . ?
N5 N6 1.353(3) . ?
N2 C12 1.338(3) . ?
C9 C19 1.469(3) . ?
C9 C28 1.388(3) . ?
O2 C13 1.237(3) . ?
N11 C36 1.343(3) . ?
C12 C21 1.461(3) . ?
C12 C22 1.378(3) . ?
C13 C15 1.500(3) . ?
C14 C15 1.392(3) . ?
C14 C29 1.386(3) . ?
C15 C31 1.387(3) . ?
C16 C17 1.389(3) . ?
C16 C25 1.489(3) . ?
C16 C31 1.398(3) . ?
C17 C29 1.386(3) . ?
C18 C19 1.389(3) . ?
C18 C21 1.393(3) . ?
C19 C23 1.394(3) . ?
O4 C25 1.206(3) . ?
C21 C32 1.394(3) . ?
C22 C33 1.380(3) . ?
C23 C30 1.390(3) . ?
C24 O6 1.242(3) . ?
C24 C29 1.495(3) 2_745 ?
N6 C34 1.327(3) . ?
C28 C34 1.365(4) . ?
C29 C24 1.495(3) 2_755 ?
C30 C32 1.382(3) . ?
C30 C36 1.472(3) 4_566 ?
C35 C36 1.372(3) . ?
C36 C30 1.472(3) 4_565 ?
